data_2212542
loop_
_publ_author_name
'Yan Xu'
'Guang-Peng Zhou'
'Xue-Fang Zheng'

_publ_section_title
;
 Redetermination of iron(III) arsenate dihydrate
;
_journal_coeditor_code FI2026
_journal_issue 3
_journal_name_full 'Acta Crystallographica Section E'
_journal_page_first i67
_journal_page_last i69
_journal_paper_doi 10.1107/S1600536807005302
_journal_volume 63
_journal_year 2007
_chemical_compound_source Synthetic
_chemical_formula_iupac 'Fe (As O4), 2H2 O1'
_chemical_formula_moiety 'As Fe H4 O6'
_chemical_formula_sum 'As Fe H4 O6'
_chemical_formula_weight 230.80
_chemical_name_mineral Scorodite
_chemical_name_systematic
;
iron(III) arsenate dihydrate
;
_space_group_IT_number 61
_symmetry_cell_setting orthorhombic
_symmetry_space_group_name_Hall '-P 2ac 2ab'
_symmetry_space_group_name_H-M 'P b c a'
_atom_sites_solution_hydrogens geom
_atom_sites_solution_primary direct
_atom_sites_solution_secondary difmap
_audit_creation_method SHELXL-97
_cell_angle_alpha 90.00
_cell_angle_beta 90.00
_cell_angle_gamma 90.00
_cell_formula_units_Z 8
_cell_length_a 8.942(7)
_cell_length_b 10.075(8)
_cell_length_c 10.339(8)
_cell_measurement_reflns_used 4587
_cell_measurement_temperature 293(2)
_cell_measurement_theta_max 25.98
_cell_measurement_theta_min 3.63
_cell_volume 931.4(13)
_computing_cell_refinement 'SAINT (Bruker, 2005)'
_computing_data_collection 'APEX2 (Bruker, 2005)'
_computing_data_reduction SAINT
_computing_molecular_graphics 'SHELXTL (Sheldrick, 1997b)'
_computing_publication_material SHELXTL
_computing_structure_refinement 'SHELXL97 (Sheldrick, 1997a)'
_computing_structure_solution 'SHELXS97 (Sheldrick, 1997a)'
_database_code_amcsd 0010474
_diffrn_ambient_temperature 293(2)
_diffrn_measured_fraction_theta_full 0.999
_diffrn_measured_fraction_theta_max 0.999
_diffrn_measurement_device_type 'Bruker APEX2 CCD'
_diffrn_measurement_method \w
_diffrn_radiation_monochromator graphite
_diffrn_radiation_source 'fine-focus sealed tube'
_diffrn_radiation_type MoK\a
_diffrn_radiation_wavelength 0.71073
_diffrn_reflns_av_R_equivalents 0.0474
_diffrn_reflns_av_sigmaI/netI 0.0358
_diffrn_reflns_limit_h_max 9
_diffrn_reflns_limit_h_min -11
_diffrn_reflns_limit_k_max 11
_diffrn_reflns_limit_k_min -12
_diffrn_reflns_limit_l_max 12
_diffrn_reflns_limit_l_min -12
_diffrn_reflns_number 4587
_diffrn_reflns_theta_full 25.98
_diffrn_reflns_theta_max 25.98
_diffrn_reflns_theta_min 3.63
_diffrn_standards_number 0
_exptl_absorpt_coefficient_mu 10.226
_exptl_absorpt_correction_T_max 0.3133
_exptl_absorpt_correction_T_min 0.2592
_exptl_absorpt_correction_type multi-scan
_exptl_absorpt_process_details '(SADABS; Sheldrick, 2003)'
_exptl_crystal_colour Green
_exptl_crystal_density_diffrn 3.291
_exptl_crystal_density_method 'not measured'
_exptl_crystal_description Block
_exptl_crystal_F_000 888
_exptl_crystal_size_max 0.15
_exptl_crystal_size_mid 0.12
_exptl_crystal_size_min 0.12
_refine_diff_density_max 0.787
_refine_diff_density_min -0.524
_refine_ls_extinction_coef 0.0074(5)
_refine_ls_extinction_expression Fc^*^=kFc[1+0.001xFc^2^\l^3^/sin(2\q)]^-1/4^
_refine_ls_extinction_method SHELXL97
_refine_ls_goodness_of_fit_ref 1.116
_refine_ls_hydrogen_treatment refxyz
_refine_ls_matrix_type full
_refine_ls_number_parameters 86
_refine_ls_number_reflns 915
_refine_ls_number_restraints 4
_refine_ls_restrained_S_all 1.115
_refine_ls_R_factor_all 0.0296
_refine_ls_R_factor_gt 0.0244
_refine_ls_shift/su_max 0.000
_refine_ls_shift/su_mean 0.000
_refine_ls_structure_factor_coef Fsqd
_refine_ls_weighting_details 'calc w=1/[\s^2^(Fo^2^)+(0.0271P)^2^] where P=(Fo^2^+2Fc^2^)/3'
_refine_ls_weighting_scheme calc
_refine_ls_wR_factor_gt 0.0572
_refine_ls_wR_factor_ref 0.0593
_reflns_number_gt 805
_reflns_number_total 915
_reflns_threshold_expression I>2\s(I)
_cod_data_source_file fi2026.cif
_cod_data_source_block I
_cod_original_cell_volume 931.5(12)
_cod_original_formula_sum ' As Fe H4 O6'
_cod_database_code 2212542
_cod_database_fobs_code 2212542

loop_
_space_group_symop_operation_xyz
'x, y, z'
'-x+1/2, -y, z+1/2'
'-x, y+1/2, -z+1/2'
'x+1/2, -y+1/2, -z'
'-x, -y, -z'
'x-1/2, y, -z-1/2'
'x, -y-1/2, z-1/2'
'-x-1/2, y-1/2, z'

loop_
_atom_site_type_symbol
_atom_site_label
_atom_site_fract_x
_atom_site_fract_y
_atom_site_fract_z
_atom_site_U_iso_or_equiv
_atom_site_adp_type
_atom_site_calc_flag
_atom_site_refinement_flags
_atom_site_occupancy
As As1 0.03548(4) 0.13613(4) 0.15181(3) 0.00784(16) Uani d . 1
Fe Fe1 0.14664(6) -0.18243(6) 0.12664(5) 0.00875(18) Uani d . 1
O O1 0.0069(3) -0.0295(3) 0.1428(2) 0.0109(6) Uani d . 1
O O2 0.2139(3) 0.1654(3) 0.1093(3) 0.0129(6) Uani d . 1
O O3 0.0037(3) 0.1951(3) 0.3012(3) 0.0123(6) Uani d . 1
O O4 -0.0834(3) 0.2159(3) 0.0511(2) 0.0139(6) Uani d . 1
O O1W 0.2293(3) -0.1175(3) 0.3004(3) 0.0143(6) Uani d D 1
H H1WA 0.189(5) -0.153(4) 0.365(3) 0.021 Uiso d D 1
H H1WB 0.321(2) -0.108(4) 0.319(4) 0.021 Uiso d D 1
O O2W 0.3285(3) -0.0701(3) 0.0547(3) 0.0181(6) Uani d D 1
H H2WA 0.359(5) -0.093(5) -0.018(2) 0.027 Uiso d D 1
H H2WB 0.315(5) 0.0120(17) 0.063(5) 0.027 Uiso d D 1

loop_
_atom_site_aniso_label
_atom_site_aniso_U_11
_atom_site_aniso_U_22
_atom_site_aniso_U_33
_atom_site_aniso_U_12
_atom_site_aniso_U_13
_atom_site_aniso_U_23
As1 0.0082(2) 0.0061(3) 0.0092(2) 0.00017(13) 0.00019(14) -0.00045(14)
Fe1 0.0091(3) 0.0076(3) 0.0096(3) 0.0001(2) 0.0001(2) -0.0002(2)
O1 0.0099(12) 0.0058(15) 0.0170(15) 0.0002(10) 0.0017(10) 0.0000(11)
O2 0.0101(13) 0.0096(15) 0.0190(14) -0.0021(10) 0.0031(11) -0.0022(11)
O3 0.0167(13) 0.0106(15) 0.0098(14) 0.0016(10) -0.0001(11) -0.0027(11)
O4 0.0165(13) 0.0129(15) 0.0121(13) 0.0055(11) -0.0048(12) -0.0022(11)
O1W 0.0121(13) 0.0177(16) 0.0132(14) -0.0034(11) -0.0014(12) 0.0012(12)
O2W 0.0215(15) 0.0083(15) 0.0246(16) -0.0004(11) 0.0069(13) 0.0002(13)

loop_
_atom_type_symbol
_atom_type_description
_atom_type_scat_dispersion_real
_atom_type_scat_dispersion_imag
_atom_type_scat_source
H H 0.0000 0.0000 'International Tables Vol C Tables 4.2.6.8 and 6.1.1.4'
O O 0.0106 0.0060 'International Tables Vol C Tables 4.2.6.8 and 6.1.1.4'
Fe Fe 0.3463 0.8444 'International Tables Vol C Tables 4.2.6.8 and 6.1.1.4'
As As 0.0499 2.0058 'International Tables Vol C Tables 4.2.6.8 and 6.1.1.4'

loop_
_geom_angle_atom_site_label_1
_geom_angle_atom_site_label_2
_geom_angle_atom_site_label_3
_geom_angle_site_symmetry_1
_geom_angle_site_symmetry_3
_geom_angle
_geom_angle_publ_flag
O3 As1 O2 . . 109.83(12) n
O3 As1 O4 . . 106.94(13) n
O2 As1 O4 . . 110.63(14) n
O3 As1 O1 . . 111.97(13) n
O2 As1 O1 . . 107.61(12) n
O4 As1 O1 . . 109.88(13) n
O4 Fe1 O3 5 3_545 92.92(11) n
O4 Fe1 O1 5 . 91.78(11) n
O3 Fe1 O1 3_545 . 91.41(12) n
O4 Fe1 O2 5 8_655 87.91(11) n
O3 Fe1 O2 3_545 8_655 88.81(13) n
O1 Fe1 O2 . 8_655 179.63(11) n
O4 Fe1 O1W 5 . 169.93(11) n
O3 Fe1 O1W 3_545 . 96.54(11) n
O1 Fe1 O1W . . 84.58(11) n
O2 Fe1 O1W 8_655 . 95.70(11) n
O4 Fe1 O2W 5 . 89.07(12) n
O3 Fe1 O2W 3_545 . 172.62(11) n
O1 Fe1 O2W . . 95.63(12) n
O2 Fe1 O2W 8_655 . 84.16(12) n
O1W Fe1 O2W . . 81.97(12) n
As1 O1 Fe1 . . 132.34(15) n
As1 O2 Fe1 . 8_665 135.11(15) n
As1 O3 Fe1 . 3 133.25(15) n
As1 O4 Fe1 . 5 132.80(15) n
H1WA O1W H1WB . . 106(5) n
Fe1 O2W H2WA . . 115(3) n
Fe1 O2W H2WB . . 112(3) n
H2WA O2W H2WB . . 115(5) n

loop_
_geom_bond_atom_site_label_1
_geom_bond_atom_site_label_2
_geom_bond_site_symmetry_2
_geom_bond_distance
_geom_bond_publ_flag
As1 O3 . 1.679(3) y
As1 O2 . 1.681(3) y
As1 O4 . 1.691(3) y
As1 O1 . 1.690(3) y
Fe1 O4 5 1.952(3) y
Fe1 O3 3_545 1.971(3) y
Fe1 O1 . 1.991(3) y
Fe1 O2 8_655 1.984(3) y
Fe1 O1W . 2.050(3) y
Fe1 O2W . 2.116(3) y
O2 Fe1 8_665 1.984(3) n
O3 Fe1 3 1.971(3) n
O4 Fe1 5 1.952(3) n
O1W H1WA . 0.84(4) n
O1W H1WB . 0.85(2) n
O2W H2WA . 0.84(2) n
O2W H2WB . 0.84(2) n

loop_
_geom_hbond_atom_site_label_D
_geom_hbond_atom_site_label_H
_geom_hbond_atom_site_label_A
_geom_hbond_site_symmetry_A
_geom_hbond_distance_DH
_geom_hbond_distance_HA
_geom_hbond_distance_DA
_geom_hbond_angle_DHA
_geom_hbond_publ_flag
O2W H2WB O2 . 0.84(2) 1.85(3) 2.645(5) 157(2) y
O1W H1WA O4 3_545 0.84(4) 1.84(4) 2.622(4) 154(4) y
O1w H1WB O1 6_656 0.85(2) 1.88(3) 2.701(4) 162(2) y

loop_
_cod_related_entry_id
_cod_related_entry_database
_cod_related_entry_code
1 AMCSD 0010474
